data_4311047
loop_
_publ_author_name
'Renata Dreos'
'Giorgio Nardin'
'Lucio Randaccio'
'Patrizia Siega'
'Giovanni Tauzher'

_publ_section_title
;
 Synthesis, Characterization, and Solution Behavior of Optically Active
 cis\b Organocobalt Salen Complexes with l-Amino Acids
;
_journal_name_full 'Inorganic Chemistry'
_journal_page_first 3433
_journal_page_last 3440
_journal_paper_doi 10.1021/ic035059w
_journal_volume 43
_journal_year 2004
_chemical_formula_moiety '(C26 H32 Co N3 O5, 1.5(H2 O)'
_chemical_formula_sum 'C26 H35 Co N3 O6.5'
_chemical_formula_weight 552.50
_chemical_name_systematic
;
 ?
;
_space_group_IT_number 4
_symmetry_cell_setting monoclinic
_symmetry_space_group_name_Hall 'P 2yb'
_symmetry_space_group_name_H-M 'P 1 21 1'
_atom_sites_solution_hydrogens geom
_atom_sites_solution_primary direct
_atom_sites_solution_secondary difmap
_audit_creation_method SHELXL-97
_cell_angle_alpha 90.00
_cell_angle_beta 97.39
_cell_angle_gamma 90.00
_cell_formula_units_Z 4
_cell_length_a 10.285(2)
_cell_length_b 18.702(7)
_cell_length_c 14.868(5)
_cell_measurement_reflns_used 'three frames with I>20sigma(I)'
_cell_measurement_temperature 293(2)
_cell_measurement_theta_max 'not available'
_cell_measurement_theta_min 'not available'
_cell_volume 2836.1(15)
_computing_structure_refinement 'SHELXL-97 (Sheldrick, 1997)'
_diffrn_ambient_temperature 293(2)
_diffrn_measured_fraction_theta_full 0.829
_diffrn_measured_fraction_theta_max 0.829
_diffrn_measurement_device_type 'Nonius DIP 1030 H System'
_diffrn_measurement_method '30 frames rotation 6\% phi'
_diffrn_radiation_monochromator graphite
_diffrn_radiation_source 'fine-focus sealed tube'
_diffrn_radiation_type MoK\a
_diffrn_radiation_wavelength 0.71069
_diffrn_reflns_av_R_equivalents 0.0650
_diffrn_reflns_av_sigmaI/netI 0.0935
_diffrn_reflns_limit_h_max 11
_diffrn_reflns_limit_h_min -11
_diffrn_reflns_limit_k_max 23
_diffrn_reflns_limit_k_min -23
_diffrn_reflns_limit_l_max 18
_diffrn_reflns_limit_l_min -18
_diffrn_reflns_number 8970
_diffrn_reflns_theta_full 26.37
_diffrn_reflns_theta_max 26.37
_diffrn_reflns_theta_min 4.55
_diffrn_standards_decay_% 'not available'
_diffrn_standards_interval_time 'not available'
_diffrn_standards_number 'not used'
_exptl_absorpt_coefficient_mu 0.649
_exptl_absorpt_correction_T_max none
_exptl_absorpt_correction_T_min none
_exptl_absorpt_correction_type none
_exptl_absorpt_process_details none
_exptl_crystal_colour red
_exptl_crystal_density_diffrn 1.294
_exptl_crystal_density_meas ?
_exptl_crystal_density_method .
_exptl_crystal_description prism
_exptl_crystal_F_000 1164
_exptl_crystal_size_max 0.45
_exptl_crystal_size_mid 0.37
_exptl_crystal_size_min 0.25
_refine_diff_density_max 0.806
_refine_diff_density_min -0.580
_refine_diff_density_rms 0.080
_refine_ls_abs_structure_details 'Flack H D (1983), Acta Cryst. A39, 876-881'
_refine_ls_abs_structure_Flack 0.00(3)
_refine_ls_extinction_method none
_refine_ls_goodness_of_fit_ref 0.954
_refine_ls_hydrogen_treatment mixed
_refine_ls_matrix_type full
_refine_ls_number_parameters 660
_refine_ls_number_reflns 8888
_refine_ls_number_restraints 1
_refine_ls_restrained_S_all 0.954
_refine_ls_R_factor_all 0.1343
_refine_ls_R_factor_gt 0.0861
_refine_ls_shift/su_max 3.894
_refine_ls_shift/su_mean 0.175
_refine_ls_structure_factor_coef Fsqd
_refine_ls_weighting_details 'calc w=1/[\s^2^(Fo^2^)+(0.1884P)^2^+0.0000P] where P=(Fo^2^+2Fc^2^)/3'
_refine_ls_weighting_scheme calc
_refine_ls_wR_factor_gt 0.2253
_refine_ls_wR_factor_ref 0.2730
_reflns_number_gt 5274
_reflns_number_total 8888
_reflns_threshold_expression >2sigma(I)
_cod_data_source_file ic035059wsi20030905_071759_3.cif
_cod_data_source_block sal4pro_compound_delta_3
_cod_original_sg_symbol_H-M 'P 21'
_cod_original_formula_sum 'C26 H35 Co N3 O6.50'
_cod_database_code 4311047

loop_
_symmetry_equiv_pos_as_xyz
'x, y, z'
'-x, y+1/2, -z'

loop_
_atom_site_label
_atom_site_type_symbol
_atom_site_fract_x
_atom_site_fract_y
_atom_site_fract_z
_atom_site_U_iso_or_equiv
_atom_site_adp_type
_atom_site_occupancy
_atom_site_symmetry_multiplicity
_atom_site_calc_flag
_atom_site_refinement_flags
_atom_site_disorder_assembly
_atom_site_disorder_group
Co1 Co 0.37918(12) 0.28428(6) 0.26164(9) 0.0698(4) Uani 1 1 d . . .
C1 C 0.5914(10) 0.3310(6) 0.1749(9) 0.083(3) Uani 1 1 d . . .
C2 C 0.7225(11) 0.3159(6) 0.1608(10) 0.091(3) Uani 1 1 d . . .
H2 H 0.7787 0.2938 0.2065 0.109 Uiso 1 1 calc R . .
C3 C 0.7665(13) 0.3330(7) 0.0821(12) 0.106(4) Uani 1 1 d . . .
H3 H 0.8514 0.3203 0.0735 0.128 Uiso 1 1 calc R . .
C4 C 0.6876(11) 0.3698(6) 0.0123(8) 0.084(3) Uani 1 1 d . . .
C41 C 0.7375(14) 0.3921(9) -0.0724(13) 0.130(6) Uani 1 1 d . . .
H41A H 0.7770 0.3519 -0.0984 0.194 Uiso 1 1 calc R . .
H41B H 0.8016 0.4292 -0.0591 0.194 Uiso 1 1 calc R . .
H41C H 0.6662 0.4098 -0.1146 0.194 Uiso 1 1 calc R . .
C5 C 0.5624(10) 0.3876(6) 0.0281(8) 0.081(3) Uani 1 1 d . . .
H5 H 0.5103 0.4142 -0.0154 0.097 Uiso 1 1 calc R . .
C6 C 0.5113(9) 0.3678(5) 0.1055(7) 0.069(2) Uani 1 1 d . . .
C7 C 0.3724(11) 0.3858(6) 0.1177(8) 0.082(3) Uani 1 1 d . . .
C71 C 0.3095(13) 0.4440(6) 0.0561(9) 0.097(4) Uani 1 1 d . . .
H71A H 0.2680 0.4230 0.0008 0.146 Uiso 1 1 calc R . .
H71B H 0.3754 0.4772 0.0426 0.146 Uiso 1 1 calc R . .
H71C H 0.2450 0.4686 0.0858 0.146 Uiso 1 1 calc R . .
C8 C 0.1700(11) 0.3639(6) 0.1728(9) 0.090(3) Uani 1 1 d . . .
H8A H 0.1204 0.3468 0.1171 0.108 Uiso 1 1 calc R . .
H8B H 0.1565 0.4150 0.1768 0.108 Uiso 1 1 calc R . .
C9 C 0.1229(10) 0.3272(6) 0.2528(8) 0.081(3) Uani 1 1 d . . .
H9A H 0.1346 0.3584 0.3054 0.097 Uiso 1 1 calc R . .
H9B H 0.0305 0.3158 0.2393 0.097 Uiso 1 1 calc R . .
C10 C 0.1370(11) 0.2025(6) 0.2849(9) 0.089(3) Uani 1 1 d . . .
C101 C -0.0031(12) 0.1947(9) 0.2921(12) 0.123(5) Uani 1 1 d . . .
H10A H -0.0326 0.2351 0.3238 0.185 Uiso 1 1 calc R . .
H10B H -0.0172 0.1517 0.3247 0.185 Uiso 1 1 calc R . .
H10C H -0.0514 0.1923 0.2324 0.185 Uiso 1 1 calc R . .
C11 C 0.2128(11) 0.1346(7) 0.2915(9) 0.094(3) Uani 1 1 d . . .
C12 C 0.2066(15) 0.0893(8) 0.3623(11) 0.113(4) Uani 1 1 d . . .
H12 H 0.1556 0.1014 0.4073 0.135 Uiso 1 1 calc R . .
C13 C 0.2770(15) 0.0236(8) 0.3687(16) 0.128(6) Uani 1 1 d . . .
C131 C 0.270(2) -0.0187(10) 0.4538(18) 0.186(10) Uani 1 1 d . . .
H13A H 0.2902 -0.0679 0.4432 0.278 Uiso 1 1 calc R . .
H13B H 0.1838 -0.0152 0.4711 0.278 Uiso 1 1 calc R . .
H13C H 0.3329 0.0000 0.5016 0.278 Uiso 1 1 calc R . .
C14 C 0.3523(19) 0.0078(9) 0.3092(18) 0.140(7) Uani 1 1 d . . .
H14 H 0.4023 -0.0337 0.3169 0.168 Uiso 1 1 calc R . .
C15 C 0.3619(15) 0.0503(8) 0.2339(17) 0.138(7) Uani 1 1 d . . .
H15 H 0.4138 0.0362 0.1902 0.166 Uiso 1 1 calc R . .
C16 C 0.2920(12) 0.1154(7) 0.2243(12) 0.101(4) Uani 1 1 d . . .
C17 C 0.3995(11) 0.2106(6) 0.1733(8) 0.086(3) Uani 1 1 d . . .
H17A H 0.4146 0.2342 0.1175 0.103 Uiso 1 1 calc R . .
H17B H 0.4786 0.1841 0.1947 0.103 Uiso 1 1 calc R . .
C1A C 0.4042(11) 0.3474(6) 0.4342(8) 0.081(3) Uani 1 1 d . . .
C2A C 0.4475(11) 0.2729(5) 0.4559(7) 0.078(3) Uani 1 1 d . . .
H2A H 0.3867 0.2522 0.4943 0.094 Uiso 1 1 calc R . .
C3A C 0.5804(14) 0.2652(7) 0.5041(11) 0.118(5) Uani 1 1 d . . .
H3A1 H 0.5790 0.2676 0.5691 0.142 Uiso 1 1 calc R . .
H3A2 H 0.6370 0.3028 0.4865 0.142 Uiso 1 1 calc R . .
C4A C 0.6284(12) 0.1923(7) 0.4770(9) 0.096(3) Uani 1 1 d . . .
H4A H 0.7242 0.1880 0.4859 0.115 Uiso 1 1 calc R . .
C5A C 0.5708(13) 0.1891(7) 0.3792(8) 0.105(5) Uani 1 1 d . . .
H5A1 H 0.5581 0.1398 0.3596 0.126 Uiso 1 1 calc R . .
H5A2 H 0.6283 0.2123 0.3414 0.126 Uiso 1 1 calc R . .
N1A N 0.4443(8) 0.2266(4) 0.3730(6) 0.073(2) Uani 1 1 d . . .
H1A H 0.3826 0.1924 0.3780 0.087 Uiso 1 1 calc R . .
O1A O 0.3731(7) 0.3661(4) 0.3527(5) 0.0805(19) Uani 1 1 d . . .
O2A O 0.4012(11) 0.3904(5) 0.5018(6) 0.115(3) Uani 1 1 d . . .
O3A O 0.5639(11) 0.1413(6) 0.5306(9) 0.150(4) Uani 1 1 d . . .
H3A H 0.5728 0.1008 0.5112 0.224 Uiso 1 1 calc . . .
O1 O 0.5507(6) 0.3099(4) 0.2518(6) 0.082(2) Uani 1 1 d . . .
O2 O 0.2987(9) 0.1605(5) 0.1513(7) 0.105(3) Uani 1 1 d . . .
N1 N 0.3105(8) 0.3488(5) 0.1719(6) 0.072(2) Uani 1 1 d . . .
N2 N 0.2005(8) 0.2604(5) 0.2720(7) 0.080(2) Uani 1 1 d . . .
Co2 Co -0.07214(11) 0.13752(6) -0.11758(9) 0.0708(4) Uani 1 1 d . . .
C1' C -0.0889(10) 0.0567(5) 0.0403(8) 0.072(2) Uani 1 1 d . . .
C2' C -0.0209(13) 0.0150(7) 0.1087(9) 0.093(3) Uani 1 1 d . . .
H2' H 0.0607 -0.0036 0.1005 0.112 Uiso 1 1 calc R . .
C3' C -0.0722(13) 0.0008(7) 0.1884(10) 0.101(4) Uani 1 1 d . . .
H3' H -0.0283 -0.0304 0.2306 0.121 Uiso 1 1 calc R . .
C4' C -0.1913(15) 0.0333(7) 0.2067(9) 0.100(4) Uani 1 1 d . . .
C5' C -0.2532(11) 0.0752(6) 0.1416(9) 0.086(3) Uani 1 1 d . . .
H5' H -0.3308 0.0970 0.1527 0.104 Uiso 1 1 calc R . .
C6' C -0.2081(9) 0.0887(5) 0.0563(7) 0.071(2) Uani 1 1 d . . .
C7' C -0.2870(9) 0.1279(5) -0.0140(8) 0.074(2) Uani 1 1 d . . .
C4* C -0.2452(15) 0.0199(9) 0.2918(9) 0.115(5) Uani 1 1 d . . .
H4*1 H -0.2519 0.0642 0.3234 0.172 Uiso 1 1 calc R . .
H4*2 H -0.1884 -0.0121 0.3289 0.172 Uiso 1 1 calc R . .
H4*3 H -0.3306 -0.0012 0.2787 0.172 Uiso 1 1 calc R . .
C7* C -0.4315(10) 0.1453(8) -0.0011(8) 0.094(3) Uani 1 1 d . . .
H7*1 H -0.4792 0.1590 -0.0582 0.140 Uiso 1 1 calc R . .
H7*2 H -0.4330 0.1838 0.0415 0.140 Uiso 1 1 calc R . .
H7*3 H -0.4716 0.1037 0.0215 0.140 Uiso 1 1 calc R . .
C8' C -0.3301(10) 0.1916(7) -0.1517(8) 0.085(3) Uani 1 1 d . . .
H8'1 H -0.3497 0.2372 -0.1255 0.102 Uiso 1 1 calc R . .
H8'2 H -0.4118 0.1660 -0.1682 0.102 Uiso 1 1 calc R . .
C9' C -0.2576(9) 0.2037(7) -0.2389(8) 0.085(3) Uani 1 1 d . . .
H9'1 H -0.2693 0.1627 -0.2790 0.102 Uiso 1 1 calc R . .
H9'2 H -0.2916 0.2458 -0.2720 0.102 Uiso 1 1 calc R . .
C10' C -0.0586(10) 0.2672(6) -0.2366(8) 0.080(3) Uani 1 1 d . . .
C10* C -0.1139(12) 0.3175(8) -0.3073(9) 0.100(4) Uani 1 1 d . . .
H10D H -0.0999 0.2995 -0.3658 0.151 Uiso 1 1 calc R . .
H10E H -0.0716 0.3631 -0.2974 0.151 Uiso 1 1 calc R . .
H10F H -0.2062 0.3228 -0.3049 0.151 Uiso 1 1 calc R . .
C11' C 0.0803(8) 0.2819(6) -0.1969(7) 0.073(2) Uani 1 1 d . . .
C12' C 0.1794(9) 0.2936(6) -0.2539(8) 0.079(3) Uani 1 1 d . . .
H12' H 0.1561 0.2953 -0.3164 0.095 Uiso 1 1 calc R . .
C13' C 0.3057(11) 0.3023(6) -0.2196(9) 0.086(3) Uani 1 1 d . . .
C13* C 0.4053(11) 0.3156(9) -0.2830(9) 0.111(4) Uani 1 1 d . . .
H13D H 0.4918 0.3121 -0.2503 0.167 Uiso 1 1 calc R . .
H13E H 0.3927 0.3626 -0.3087 0.167 Uiso 1 1 calc R . .
H13F H 0.3951 0.2807 -0.3308 0.167 Uiso 1 1 calc R . .
C14' C 0.3417(11) 0.2978(6) -0.1288(8) 0.082(3) Uani 1 1 d . . .
H14' H 0.4297 0.3010 -0.1052 0.099 Uiso 1 1 calc R . .
C15' C 0.2481(10) 0.2884(7) -0.0714(8) 0.086(3) Uani 1 1 d . . .
H15' H 0.2739 0.2877 -0.0091 0.103 Uiso 1 1 calc R . .
C16' C 0.1156(9) 0.2799(6) -0.1043(7) 0.070(2) Uani 1 1 d . . .
C17' C 0.0041(10) 0.2003(5) -0.0204(8) 0.077(3) Uani 1 1 d . . .
H17C H -0.0525 0.2005 0.0270 0.093 Uiso 1 1 calc R . .
H17D H 0.0881 0.1808 0.0054 0.093 Uiso 1 1 calc R . .
C1A' C -0.0628(12) 0.0424(6) -0.2638(8) 0.083(3) Uani 1 1 d . . .
C2A' C 0.0771(10) 0.0686(6) -0.2428(8) 0.082(3) Uani 1 1 d . . .
H2A' H 0.0966 0.0954 -0.2961 0.098 Uiso 1 1 calc R . .
C3A' C 0.1777(14) 0.0109(9) -0.2269(14) 0.143(7) Uani 1 1 d . . .
H3A3 H 0.2110 -0.0020 -0.2829 0.171 Uiso 1 1 calc R . .
H3A4 H 0.1415 -0.0314 -0.2017 0.171 Uiso 1 1 calc R . .
C4A' C 0.2847(12) 0.0438(8) -0.1598(11) 0.112(5) Uani 1 1 d . . .
H4A' H 0.3307 0.0057 -0.1232 0.134 Uiso 1 1 calc R . .
C5A' C 0.2150(13) 0.0898(11) -0.1003(12) 0.134(6) Uani 1 1 d . . .
H5A3 H 0.2702 0.1289 -0.0753 0.160 Uiso 1 1 calc R . .
H5A4 H 0.1861 0.0625 -0.0511 0.160 Uiso 1 1 calc R . .
N1A' N 0.0967(7) 0.1176(4) -0.1665(6) 0.071(2) Uani 1 1 d . . .
H1A' H 0.1226 0.1599 -0.1889 0.085 Uiso 1 1 calc R . .
O1A' O -0.1457(7) 0.0632(4) -0.2175(6) 0.085(2) Uani 1 1 d . . .
O2A' O -0.0861(10) -0.0032(6) -0.3244(8) 0.126(3) Uani 1 1 d . . .
O3A' O 0.3744(9) 0.0835(6) -0.1993(7) 0.127(4) Uani 1 1 d . . .
H3A' H 0.3561 0.0822 -0.2546 0.191 Uiso 1 1 calc . . .
O1' O -0.0380(7) 0.0622(4) -0.0352(6) 0.084(2) Uani 1 1 d . . .
O2' O 0.0230(6) 0.2726(4) -0.0477(5) 0.0748(17) Uani 1 1 d . . .
N1' N -0.2408(7) 0.1490(5) -0.0853(6) 0.074(2) Uani 1 1 d . . .
N2' N -0.1180(7) 0.2133(5) -0.2033(7) 0.079(2) Uani 1 1 d . . .
O1W O 0.5900(10) 0.0087(6) -0.2649(7) 0.114(3) Uiso 1 1 d G . .
H1W1 H 0.6511 -0.0077 -0.3016 0.172 Uiso 1 1 d G . .
H2W1 H 0.6345 0.0293 -0.2123 0.172 Uiso 1 1 d G . .
O2W O 0.7024(10) 0.0206(6) 0.5308(8) 0.123(3) Uiso 1 1 d G . .
H1W2 H 0.7801 0.0116 0.5063 0.184 Uiso 1 1 d G . .
H2W2 H 0.7210 0.0240 0.5939 0.184 Uiso 1 1 d G . .
O3W O 0.3408(18) 0.1484(11) 0.6178(15) 0.195(6) Uiso 1 1 d G . .
H1W3 H 0.3184 0.1007 0.6270 0.292 Uiso 1 1 d G . .
H2W3 H 0.3665 0.1530 0.5599 0.292 Uiso 1 1 d G . .

loop_
_atom_site_aniso_label
_atom_site_aniso_U_11
_atom_site_aniso_U_22
_atom_site_aniso_U_33
_atom_site_aniso_U_23
_atom_site_aniso_U_13
_atom_site_aniso_U_12
Co1 0.0765(7) 0.0591(7) 0.0676(8) -0.0057(6) -0.0145(5) 0.0094(5)
C1 0.081(7) 0.064(7) 0.102(10) -0.014(6) 0.002(6) 0.002(4)
C2 0.076(7) 0.090(8) 0.103(10) 0.004(6) -0.003(6) 0.015(5)
C3 0.086(8) 0.085(9) 0.146(14) -0.006(8) 0.010(8) -0.009(6)
C4 0.095(7) 0.062(6) 0.095(9) -0.001(5) 0.013(6) -0.012(5)
C41 0.100(10) 0.097(10) 0.196(18) 0.025(10) 0.037(10) -0.011(7)
C5 0.084(7) 0.067(6) 0.091(8) -0.009(5) 0.002(5) 0.002(4)
C6 0.076(5) 0.061(6) 0.065(7) -0.001(4) -0.002(4) 0.004(4)
C7 0.093(7) 0.054(6) 0.091(8) -0.017(5) -0.018(6) 0.023(5)
C71 0.128(9) 0.073(7) 0.087(9) 0.012(6) -0.001(7) 0.034(6)
C8 0.090(7) 0.077(7) 0.098(9) -0.008(6) -0.005(6) 0.024(5)
C9 0.073(6) 0.082(7) 0.086(8) -0.002(5) 0.001(5) 0.015(5)
C10 0.084(7) 0.064(7) 0.116(10) -0.003(6) 0.008(5) -0.003(5)
C101 0.077(8) 0.124(12) 0.163(16) -0.002(10) -0.005(8) 0.005(7)
C11 0.093(7) 0.068(7) 0.116(10) -0.013(7) -0.008(6) -0.008(6)
C12 0.140(11) 0.078(9) 0.109(12) 0.013(7) -0.027(8) -0.019(7)
C13 0.090(9) 0.065(9) 0.22(2) 0.026(10) -0.014(10) -0.008(6)
C131 0.21(2) 0.078(12) 0.25(3) 0.036(14) -0.044(18) -0.019(12)
C14 0.112(12) 0.076(10) 0.22(2) -0.004(12) -0.021(12) 0.009(8)
C15 0.118(11) 0.071(9) 0.21(2) -0.036(11) -0.029(11) 0.015(7)
C16 0.084(7) 0.073(8) 0.140(13) -0.048(8) -0.012(7) -0.001(5)
C17 0.087(7) 0.077(7) 0.086(8) -0.003(5) -0.015(5) 0.007(5)
C1A 0.093(7) 0.069(7) 0.077(8) 0.002(5) -0.003(5) 0.009(5)
C2A 0.112(7) 0.064(7) 0.054(6) 0.004(4) -0.005(5) 0.009(5)
C3A 0.127(10) 0.098(10) 0.111(11) -0.014(7) -0.057(9) 0.032(7)
C4A 0.095(7) 0.091(8) 0.095(9) 0.004(7) -0.016(6) 0.021(6)
C5A 0.137(10) 0.100(9) 0.067(8) -0.006(6) -0.027(7) 0.069(8)
N1A 0.093(5) 0.056(5) 0.059(5) -0.008(4) -0.025(4) 0.006(4)
O1A 0.107(5) 0.076(5) 0.051(4) 0.006(3) -0.018(3) 0.013(4)
O2A 0.184(9) 0.086(6) 0.068(6) -0.011(4) -0.015(5) 0.034(6)
O3A 0.142(8) 0.117(8) 0.188(12) 0.066(9) 0.017(7) 0.034(7)
O1 0.069(4) 0.083(5) 0.089(6) -0.004(4) -0.010(3) 0.011(3)
O2 0.127(7) 0.081(6) 0.097(7) -0.019(5) -0.026(5) -0.008(4)
N1 0.067(5) 0.068(5) 0.079(6) -0.006(4) -0.001(4) 0.010(4)
N2 0.064(4) 0.071(6) 0.100(7) -0.007(4) -0.008(4) 0.019(3)
Co2 0.0647(6) 0.0687(8) 0.0748(9) -0.0037(6) -0.0071(5) -0.0012(5)
C1' 0.078(6) 0.049(5) 0.087(8) -0.004(4) 0.003(5) 0.001(4)
C2' 0.107(8) 0.091(8) 0.079(9) 0.015(6) 0.000(6) 0.021(6)
C3' 0.108(8) 0.092(9) 0.102(11) 0.017(7) 0.009(7) 0.003(6)
C4' 0.124(10) 0.099(9) 0.073(8) 0.000(6) -0.005(7) -0.011(7)
C5' 0.089(7) 0.068(7) 0.098(10) 0.001(6) -0.005(6) -0.003(5)
C6' 0.064(5) 0.068(6) 0.076(7) -0.011(4) -0.009(4) -0.001(4)
C7' 0.070(5) 0.068(6) 0.082(7) 0.005(5) 0.002(4) 0.001(4)
C4* 0.125(11) 0.140(13) 0.082(10) 0.026(8) 0.026(8) 0.012(9)
C7* 0.074(6) 0.123(10) 0.081(8) 0.012(7) 0.004(5) 0.016(6)
C8' 0.074(6) 0.093(8) 0.082(8) 0.006(6) -0.015(5) 0.000(5)
C9' 0.058(5) 0.097(8) 0.092(8) 0.007(6) -0.020(5) -0.019(5)
C10' 0.069(6) 0.087(8) 0.078(8) -0.004(5) -0.014(5) 0.000(5)
C10* 0.099(8) 0.114(10) 0.081(9) 0.031(7) -0.018(6) 0.007(6)
C11' 0.070(5) 0.074(6) 0.071(6) 0.006(5) -0.002(4) -0.003(4)
C12' 0.079(6) 0.075(7) 0.080(7) 0.011(5) -0.006(5) 0.000(5)
C13' 0.083(7) 0.088(8) 0.084(8) 0.008(5) 0.003(5) -0.004(5)
C13* 0.075(7) 0.156(13) 0.101(11) 0.018(8) 0.005(6) 0.003(7)
C14' 0.078(6) 0.084(8) 0.081(8) -0.006(5) -0.006(5) -0.006(5)
C15' 0.089(6) 0.091(7) 0.070(7) -0.012(6) -0.015(5) -0.005(5)
C16' 0.081(5) 0.057(5) 0.068(6) -0.008(5) -0.004(4) -0.010(4)
C17' 0.069(5) 0.057(6) 0.103(9) 0.003(5) -0.002(5) -0.001(4)
C1A' 0.091(7) 0.078(7) 0.074(8) -0.002(6) -0.011(6) -0.014(5)
C2A' 0.086(6) 0.084(7) 0.075(8) -0.015(5) 0.011(5) -0.014(5)
C3A' 0.088(9) 0.118(12) 0.219(19) -0.067(12) 0.004(9) 0.015(7)
C4A' 0.078(8) 0.107(10) 0.155(13) 0.055(9) 0.033(7) 0.019(6)
C5A' 0.068(8) 0.184(16) 0.144(15) 0.049(12) -0.004(7) 0.037(8)
N1A' 0.062(4) 0.068(5) 0.075(6) -0.007(4) -0.016(3) -0.005(3)
O1A' 0.071(4) 0.089(5) 0.095(6) -0.021(4) 0.003(4) -0.017(3)
O2A' 0.125(7) 0.109(7) 0.143(9) -0.057(7) 0.017(6) -0.038(5)
O3A' 0.084(6) 0.160(9) 0.139(9) 0.049(7) 0.022(5) 0.001(5)
O1' 0.083(5) 0.071(5) 0.100(6) 0.002(4) 0.016(4) 0.006(3)
O2' 0.078(4) 0.073(5) 0.071(5) -0.001(3) -0.001(3) -0.001(3)
N1' 0.060(4) 0.077(6) 0.080(6) 0.000(4) -0.019(4) 0.003(3)
N2' 0.057(4) 0.086(6) 0.089(7) -0.016(5) -0.012(4) -0.005(4)

loop_
_atom_type_symbol
_atom_type_description
_atom_type_scat_dispersion_real
_atom_type_scat_dispersion_imag
_atom_type_scat_source
C C 0.0033 0.0016 'International Tables Vol C Tables 4.2.6.8 and 6.1.1.4'
H H 0.0000 0.0000 'International Tables Vol C Tables 4.2.6.8 and 6.1.1.4'
N N 0.0061 0.0033 'International Tables Vol C Tables 4.2.6.8 and 6.1.1.4'
O O 0.0106 0.0060 'International Tables Vol C Tables 4.2.6.8 and 6.1.1.4'
Co Co 0.3494 0.9721 'International Tables Vol C Tables 4.2.6.8 and 6.1.1.4'

loop_
_geom_angle_atom_site_label_1
_geom_angle_atom_site_label_2
_geom_angle_atom_site_label_3
_geom_angle
_geom_angle_site_symmetry_1
_geom_angle_site_symmetry_3
_geom_angle_publ_flag
O1 Co1 N1 93.0(4) . . ?
O1 Co1 N2 178.4(3) . . ?
N1 Co1 N2 85.9(4) . . ?
O1 Co1 C17 86.8(4) . . ?
N1 Co1 C17 92.3(4) . . ?
N2 Co1 C17 94.4(4) . . ?
O1 Co1 N1A 89.1(4) . . ?
N1 Co1 N1A 170.5(4) . . ?
N2 Co1 N1A 91.7(4) . . ?
C17 Co1 N1A 97.1(4) . . ?
O1 Co1 O1A 88.3(3) . . ?
N1 Co1 O1A 87.1(3) . . ?
N2 Co1 O1A 90.5(3) . . ?
C17 Co1 O1A 174.9(4) . . ?
N1A Co1 O1A 83.8(3) . . ?
O1 C1 C2 118.6(11) . . ?
O1 C1 C6 123.6(10) . . ?
C2 C1 C6 117.8(12) . . ?
C3 C2 C1 120.8(12) . . ?
C3 C2 H2 119.5 . . ?
C1 C2 H2 119.8 . . ?
C2 C3 C4 122.0(13) . . ?
C2 C3 H3 119.3 . . ?
C4 C3 H3 118.7 . . ?
C5 C4 C3 116.9(12) . . ?
C5 C4 C41 120.7(12) . . ?
C3 C4 C41 122.3(13) . . ?
C4 C41 H41A 109.8 . . ?
C4 C41 H41B 109.4 . . ?
H41A C41 H41B 109.4 . . ?
C4 C41 H41C 109.5 . . ?
H41A C41 H41C 109.4 . . ?
H41B C41 H41C 109.4 . . ?
C6 C5 C4 122.9(11) . . ?
C6 C5 H5 118.7 . . ?
C4 C5 H5 118.4 . . ?
C5 C6 C1 119.4(10) . . ?
C5 C6 C7 120.8(10) . . ?
C1 C6 C7 119.7(10) . . ?
N1 C7 C6 120.6(9) . . ?
N1 C7 C71 123.8(10) . . ?
C6 C7 C71 115.3(11) . . ?
C7 C71 H71A 109.5 . . ?
C7 C71 H71B 109.4 . . ?
H71A C71 H71B 109.5 . . ?
C7 C71 H71C 109.6 . . ?
H71A C71 H71C 109.5 . . ?
H71B C71 H71C 109.5 . . ?
N1 C8 C9 109.6(9) . . ?
N1 C8 H8A 109.7 . . ?
C9 C8 H8A 109.7 . . ?
N1 C8 H8B 109.8 . . ?
C9 C8 H8B 109.9 . . ?
H8A C8 H8B 108.2 . . ?
N2 C9 C8 108.3(9) . . ?
N2 C9 H9A 110.1 . . ?
C8 C9 H9A 109.9 . . ?
N2 C9 H9B 110.0 . . ?
C8 C9 H9B 110.1 . . ?
H9A C9 H9B 108.4 . . ?
N2 C10 C101 127.9(11) . . ?
N2 C10 C11 117.1(10) . . ?
C101 C10 C11 115.0(11) . . ?
C10 C101 H10A 109.5 . . ?
C10 C101 H10B 109.8 . . ?
H10A C101 H10B 109.5 . . ?
C10 C101 H10C 109.1 . . ?
H10A C101 H10C 109.5 . . ?
H10B C101 H10C 109.5 . . ?
C12 C11 C16 118.5(14) . . ?
C12 C11 C10 120.5(13) . . ?
C16 C11 C10 121.0(13) . . ?
C11 C12 C13 121.1(17) . . ?
C11 C12 H12 119.2 . . ?
C13 C12 H12 119.7 . . ?
C14 C13 C12 120.0(17) . . ?
C14 C13 C131 123.8(18) . . ?
C12 C13 C131 116(2) . . ?
C13 C131 H13A 108.9 . . ?
C13 C131 H13B 109.8 . . ?
H13A C131 H13B 109.4 . . ?
C13 C131 H13C 110.0 . . ?
H13A C131 H13C 109.4 . . ?
H13B C131 H13C 109.4 . . ?
C13 C14 C15 122.5(17) . . ?
C13 C14 H14 118.5 . . ?
C15 C14 H14 119.0 . . ?
C14 C15 C16 119.1(19) . . ?
C14 C15 H15 120.2 . . ?
C16 C15 H15 120.7 . . ?
O2 C16 C11 119.4(11) . . ?
O2 C16 C15 121.9(16) . . ?
C11 C16 C15 118.8(18) . . ?
O2 C17 Co1 119.5(9) . . ?
O2 C17 H17A 107.4 . . ?
Co1 C17 H17A 107.4 . . ?
O2 C17 H17B 107.5 . . ?
Co1 C17 H17B 107.5 . . ?
H17A C17 H17B 107.0 . . ?
O1A C1A O2A 123.1(10) . . ?
O1A C1A C2A 120.1(10) . . ?
O2A C1A C2A 116.9(10) . . ?
C1A C2A C3A 115.7(10) . . ?
C1A C2A N1A 112.8(9) . . ?
C3A C2A N1A 105.4(9) . . ?
C1A C2A H2A 107.4 . . ?
C3A C2A H2A 107.6 . . ?
N1A C2A H2A 107.6 . . ?
C2A C3A C4A 105.8(10) . . ?
C2A C3A H3A1 110.5 . . ?
C4A C3A H3A1 110.6 . . ?
C2A C3A H3A2 110.6 . . ?
C4A C3A H3A2 110.6 . . ?
H3A1 C3A H3A2 108.7 . . ?
O3A C4A C5A 110.7(12) . . ?
O3A C4A C3A 104.8(12) . . ?
C5A C4A C3A 101.0(9) . . ?
O3A C4A H4A 113.2 . . ?
C5A C4A H4A 113.0 . . ?
C3A C4A H4A 113.2 . . ?
C4A C5A N1A 106.1(9) . . ?
C4A C5A H5A1 110.6 . . ?
N1A C5A H5A1 110.5 . . ?
C4A C5A H5A2 110.5 . . ?
N1A C5A H5A2 110.5 . . ?
H5A1 C5A H5A2 108.7 . . ?
C2A N1A C5A 107.3(8) . . ?
C2A N1A Co1 109.6(6) . . ?
C5A N1A Co1 120.2(8) . . ?
C2A N1A H1A 106.3 . . ?
C5A N1A H1A 106.3 . . ?
Co1 N1A H1A 106.3 . . ?
C1A O1A Co1 113.7(7) . . ?
C4A O3A H3A 109.6 . . ?
C1 O1 Co1 123.7(7) . . ?
C16 O2 C17 109.5(9) . . ?
C7 N1 C8 117.8(9) . . ?
C7 N1 Co1 128.3(7) . . ?
C8 N1 Co1 113.5(8) . . ?
C10 N2 C9 117.6(9) . . ?
C10 N2 Co1 135.7(7) . . ?
C9 N2 Co1 106.6(7) . . ?
O1' Co2 N1' 91.2(4) . . ?
O1' Co2 N2' 176.6(3) . . ?
N1' Co2 N2' 85.9(4) . . ?
O1' Co2 C17' 86.8(4) . . ?
N1' Co2 C17' 92.2(4) . . ?
N2' Co2 C17' 95.1(4) . . ?
O1' Co2 N1A' 90.0(3) . . ?
N1' Co2 N1A' 172.2(3) . . ?
N2' Co2 N1A' 92.7(4) . . ?
C17' Co2 N1A' 95.5(4) . . ?
O1' Co2 O1A' 89.1(4) . . ?
N1' Co2 O1A' 89.8(3) . . ?
N2' Co2 O1A' 89.0(3) . . ?
C17' Co2 O1A' 175.5(4) . . ?
N1A' Co2 O1A' 82.6(3) . . ?
O1' C1' C6' 124.5(10) . . ?
O1' C1' C2' 116.9(10) . . ?
C6' C1' C2' 118.6(11) . . ?
C1' C2' C3' 121.4(12) . . ?
C1' C2' H2' 119.3 . . ?
C3' C2' H2' 119.3 . . ?
C2' C3' C4' 121.0(12) . . ?
C2' C3' H3' 119.6 . . ?
C4' C3' H3' 119.5 . . ?
C5' C4' C3' 116.8(12) . . ?
C5' C4' C4* 121.7(14) . . ?
C3' C4' C4* 121.5(13) . . ?
C4' C5' C6' 124.5(12) . . ?
C4' C5' H5' 117.7 . . ?
C6' C5' H5' 117.8 . . ?
C1' C6' C5' 117.7(9) . . ?
C1' C6' C7' 120.9(10) . . ?
C5' C6' C7' 121.2(10) . . ?
N1' C7' C6' 121.6(9) . . ?
N1' C7' C7* 120.0(9) . . ?
C6' C7' C7* 118.3(10) . . ?
C4' C4* H4*1 110.1 . . ?
C4' C4* H4*2 109.2 . . ?
H4*1 C4* H4*2 109.5 . . ?
C4' C4* H4*3 109.1 . . ?
H4*1 C4* H4*3 109.5 . . ?
H4*2 C4* H4*3 109.5 . . ?
C7' C7* H7*1 109.5 . . ?
C7' C7* H7*2 109.5 . . ?
H7*1 C7* H7*2 109.5 . . ?
C7' C7* H7*3 109.6 . . ?
H7*1 C7* H7*3 109.5 . . ?
H7*2 C7* H7*3 109.5 . . ?
N1' C8' C9' 107.6(9) . . ?
N1' C8' H8'1 110.5 . . ?
C9' C8' H8'1 110.3 . . ?
N1' C8' H8'2 110.1 . . ?
C9' C8' H8'2 109.9 . . ?
H8'1 C8' H8'2 108.4 . . ?
N2' C9' C8' 105.1(8) . . ?
N2' C9' H9'1 110.7 . . ?
C8' C9' H9'1 110.9 . . ?
N2' C9' H9'2 110.7 . . ?
C8' C9' H9'2 110.6 . . ?
H9'1 C9' H9'2 108.8 . . ?
N2' C10' C11' 117.4(9) . . ?
N2' C10' C10* 127.4(9) . . ?
C11' C10' C10* 115.2(10) . . ?
C10' C10* H10D 109.5 . . ?
C10' C10* H10E 109.4 . . ?
H10D C10* H10E 109.5 . . ?
C10' C10* H10F 109.5 . . ?
H10D C10* H10F 109.5 . . ?
H10E C10* H10F 109.5 . . ?
C16' C11' C12' 118.8(8) . . ?
C16' C11' C10' 120.2(9) . . ?
C12' C11' C10' 120.9(9) . . ?
C13' C12' C11' 121.6(10) . . ?
C13' C12' H12' 119.3 . . ?
C11' C12' H12' 119.1 . . ?
C14' C13' C12' 119.8(11) . . ?
C14' C13' C13* 121.0(10) . . ?
C12' C13' C13* 119.1(11) . . ?
C13' C13* H13D 109.5 . . ?
C13' C13* H13E 109.1 . . ?
H13D C13* H13E 109.5 . . ?
C13' C13* H13F 109.8 . . ?
H13D C13* H13F 109.5 . . ?
H13E C13* H13F 109.5 . . ?
C13' C14' C15' 120.1(10) . . ?
C13' C14' H14' 119.8 . . ?
C15' C14' H14' 120.0 . . ?
C16' C15' C14' 121.7(10) . . ?
C16' C15' H15' 119.1 . . ?
C14' C15' H15' 119.2 . . ?
O2' C16' C11' 120.4(8) . . ?
O2' C16' C15' 121.7(9) . . ?
C11' C16' C15' 117.8(9) . . ?
O2' C17' Co2 114.5(8) . . ?
O2' C17' H17C 108.7 . . ?
Co2 C17' H17C 108.6 . . ?
O2' C17' H17D 108.6 . . ?
Co2 C17' H17D 108.6 . . ?
H17C C17' H17D 107.6 . . ?
O1A' C1A' O2A' 122.8(11) . . ?
O1A' C1A' C2A' 119.5(10) . . ?
O2A' C1A' C2A' 117.6(11) . . ?
N1A' C2A' C1A' 113.6(9) . . ?
N1A' C2A' C3A' 108.0(10) . . ?
C1A' C2A' C3A' 114.8(11) . . ?
N1A' C2A' H2A' 106.5 . . ?
C1A' C2A' H2A' 106.7 . . ?
C3A' C2A' H2A' 106.8 . . ?
C2A' C3A' C4A' 103.8(11) . . ?
C2A' C3A' H3A3 110.7 . . ?
C4A' C3A' H3A3 110.9 . . ?
C2A' C3A' H3A4 111.2 . . ?
C4A' C3A' H3A4 111.1 . . ?
H3A3 C3A' H3A4 109.0 . . ?
O3A' C4A' C3A' 114.1(15) . . ?
O3A' C4A' C5A' 110.1(14) . . ?
C3A' C4A' C5A' 105.2(11) . . ?
O3A' C4A' H4A' 109.3 . . ?
C3A' C4A' H4A' 108.8 . . ?
C5A' C4A' H4A' 109.2 . . ?
C4A' C5A' N1A' 102.5(13) . . ?
C4A' C5A' H5A3 111.2 . . ?
N1A' C5A' H5A3 111.4 . . ?
C4A' C5A' H5A4 111.1 . . ?
N1A' C5A' H5A4 111.4 . . ?
H5A3 C5A' H5A4 109.2 . . ?
C2A' N1A' C5A' 107.6(10) . . ?
C2A' N1A' Co2 111.1(5) . . ?
C5A' N1A' Co2 118.5(8) . . ?
C2A' N1A' H1A' 106.3 . . ?
C5A' N1A' H1A' 106.2 . . ?
Co2 N1A' H1A' 106.3 . . ?
C1A' O1A' Co2 113.1(7) . . ?
C4A' O3A' H3A' 110.3 . . ?
C1' O1' Co2 124.1(6) . . ?
C16' O2' C17' 113.8(8) . . ?
C7' N1' C8' 116.8(9) . . ?
C7' N1' Co2 129.3(7) . . ?
C8' N1' Co2 113.8(7) . . ?
C10' N2' C9' 116.0(9) . . ?
C10' N2' Co2 137.0(7) . . ?
C9' N2' Co2 107.0(7) . . ?
H1W1 O1W H2W1 109.1 . . ?
H1W2 O2W H2W2 109.1 . . ?
H1W3 O3W H2W3 109.1 . . ?

loop_
_geom_bond_atom_site_label_1
_geom_bond_atom_site_label_2
_geom_bond_distance
_geom_bond_site_symmetry_2
_geom_bond_publ_flag
Co1 O1 1.852(7) . ?
Co1 N1 1.869(9) . ?
Co1 N2 1.917(9) . ?
Co1 C17 1.934(12) . ?
Co1 N1A 2.017(8) . ?
Co1 O1A 2.049(7) . ?
C1 O1 1.327(14) . ?
C1 C2 1.419(15) . ?
C1 C6 1.414(14) . ?
C2 C3 1.346(19) . ?
C2 H2 0.9300 . ?
C3 C4 1.412(18) . ?
C3 H3 0.9300 . ?
C4 C5 1.379(16) . ?
C4 C41 1.48(2) . ?
C41 H41A 0.9609 . ?
C41 H41B 0.9609 . ?
C41 H41C 0.9609 . ?
C5 C6 1.377(16) . ?
C5 H5 0.9300 . ?
C6 C7 1.501(15) . ?
C7 N1 1.291(16) . ?
C7 C71 1.514(14) . ?
C71 H71A 0.9601 . ?
C71 H71B 0.9601 . ?
C71 H71C 0.9601 . ?
C8 N1 1.473(13) . ?
C8 C9 1.506(17) . ?
C8 H8A 0.9700 . ?
C8 H8B 0.9700 . ?
C9 N2 1.489(12) . ?
C9 H9A 0.9700 . ?
C9 H9B 0.9700 . ?
C10 N2 1.292(14) . ?
C10 C101 1.466(17) . ?
C10 C11 1.486(17) . ?
C101 H10A 0.9600 . ?
C101 H10B 0.9600 . ?
C101 H10C 0.9600 . ?
C11 C12 1.359(19) . ?
C11 C16 1.414(19) . ?
C12 C13 1.42(2) . ?
C12 H12 0.9300 . ?
C13 C14 1.28(2) . ?
C13 C131 1.50(3) . ?
C131 H13A 0.9606 . ?
C131 H13B 0.9606 . ?
C131 H13C 0.9607 . ?
C14 C15 1.39(3) . ?
C14 H14 0.9300 . ?
C15 C16 1.411(19) . ?
C15 H15 0.9300 . ?
C16 O2 1.383(18) . ?
C17 O2 1.405(13) . ?
C17 H17A 0.9700 . ?
C17 H17B 0.9700 . ?
C1A O1A 1.262(12) . ?
C1A O2A 1.291(13) . ?
C1A C2A 1.485(15) . ?
C2A C3A 1.466(15) . ?
C2A N1A 1.503(13) . ?
C2A H2A 0.9800 . ?
C3A C4A 1.522(18) . ?
C3A H3A1 0.9700 . ?
C3A H3A2 0.9700 . ?
C4A O3A 1.456(17) . ?
C4A C5A 1.499(17) . ?
C4A H4A 0.9800 . ?
C5A N1A 1.471(13) . ?
C5A H5A1 0.9700 . ?
C5A H5A2 0.9700 . ?
N1A H1A 0.9100 . ?
O3A H3A 0.8124 . ?
Co2 O1' 1.871(8) . ?
Co2 N1' 1.870(8) . ?
Co2 N2' 1.924(10) . ?
Co2 C17' 1.947(11) . ?
Co2 N1A' 2.002(8) . ?
Co2 O1A' 2.104(7) . ?
C1' O1' 1.302(13) . ?
C1' C6' 1.411(14) . ?
C1' C2' 1.396(15) . ?
C2' C3' 1.383(17) . ?
C2' H2' 0.9300 . ?
C3' C4' 1.425(19) . ?
C3' H3' 0.9300 . ?
C4' C5' 1.342(17) . ?
C4' C4* 1.466(18) . ?
C5' C6' 1.427(16) . ?
C5' H5' 0.9300 . ?
C6' C7' 1.439(14) . ?
C7' N1' 1.278(13) . ?
C7' C7* 1.558(14) . ?
C4* H4*1 0.9600 . ?
C4* H4*2 0.9600 . ?
C4* H4*3 0.9600 . ?
C7* H7*1 0.9602 . ?
C7* H7*2 0.9602 . ?
C7* H7*3 0.9602 . ?
C8' N1' 1.490(12) . ?
C8' C9' 1.592(17) . ?
C8' H8'1 0.9700 . ?
C8' H8'2 0.9700 . ?
C9' N2' 1.476(10) . ?
C9' H9'1 0.9700 . ?
C9' H9'2 0.9700 . ?
C10' N2' 1.309(15) . ?
C10' C11' 1.499(12) . ?
C10' C10* 1.471(15) . ?
C10* H10D 0.9600 . ?
C10* H10E 0.9600 . ?
C10* H10F 0.9600 . ?
C11' C16' 1.379(13) . ?
C11' C12' 1.423(14) . ?
C12' C13' 1.343(14) . ?
C12' H12' 0.9300 . ?
C13' C14' 1.355(15) . ?
C13' C13* 1.501(17) . ?
C13* H13D 0.9601 . ?
C13* H13E 0.9601 . ?
C13* H13F 0.9601 . ?
C14' C15' 1.377(16) . ?
C14' H14' 0.9300 . ?
C15' C16' 1.397(13) . ?
C15' H15' 0.9300 . ?
C16' O2' 1.356(12) . ?
C17' O2' 1.433(12) . ?
C17' H17C 0.9700 . ?
C17' H17D 0.9700 . ?
C1A' O1A' 1.227(14) . ?
C1A' O2A' 1.241(14) . ?
C1A' C2A' 1.514(15) . ?
C2A' N1A' 1.452(12) . ?
C2A' C3A' 1.493(19) . ?
C2A' H2A' 0.9800 . ?
C3A' C4A' 1.52(2) . ?
C3A' H3A3 0.9700 . ?
C3A' H3A4 0.9700 . ?
C4A' O3A' 1.373(14) . ?
C4A' C5A' 1.48(2) . ?
C4A' H4A' 0.9800 . ?
C5A' N1A' 1.553(13) . ?
C5A' H5A3 0.9700 . ?
C5A' H5A4 0.9700 . ?
N1A' H1A' 0.9100 . ?
O3A' H3A' 0.8191 . ?
O1W H1W1 0.9352 . ?
O1W H2W1 0.9352 . ?
O2W H1W2 0.9352 . ?
O2W H2W2 0.9352 . ?
O3W H1W3 0.9352 . ?
O3W H2W3 0.9352 . ?

loop_
_geom_torsion_atom_site_label_1
_geom_torsion_atom_site_label_2
_geom_torsion_atom_site_label_3
_geom_torsion_atom_site_label_4
_geom_torsion
_geom_torsion_site_symmetry_1
_geom_torsion_site_symmetry_2
_geom_torsion_site_symmetry_3
_geom_torsion_site_symmetry_4
_geom_torsion_publ_flag
O1 C1 C2 C3 176.8(11) . . . . ?
C6 C1 C2 C3 -3.1(17) . . . . ?
C1 C2 C3 C4 3.3(19) . . . . ?
C2 C3 C4 C5 0.0(18) . . . . ?
C2 C3 C4 C41 176.8(13) . . . . ?
C3 C4 C5 C6 -3.6(16) . . . . ?
C41 C4 C5 C6 179.6(12) . . . . ?
C4 C5 C6 C1 3.7(15) . . . . ?
C4 C5 C6 C7 -177.3(9) . . . . ?
O1 C1 C6 C5 179.8(10) . . . . ?
C2 C1 C6 C5 -0.3(15) . . . . ?
O1 C1 C6 C7 0.8(15) . . . . ?
C2 C1 C6 C7 -179.2(10) . . . . ?
C5 C6 C7 N1 156.6(10) . . . . ?
C1 C6 C7 N1 -24.5(14) . . . . ?
C5 C6 C7 C71 -17.6(14) . . . . ?
C1 C6 C7 C71 161.3(10) . . . . ?
N1 C8 C9 N2 -31.2(12) . . . . ?
N2 C10 C11 C12 128.9(13) . . . . ?
C101 C10 C11 C12 -52.3(17) . . . . ?
N2 C10 C11 C16 -51.7(16) . . . . ?
C101 C10 C11 C16 127.2(13) . . . . ?
C16 C11 C12 C13 -0.5(18) . . . . ?
C10 C11 C12 C13 178.9(12) . . . . ?
C11 C12 C13 C14 3(2) . . . . ?
C11 C12 C13 C131 175.3(14) . . . . ?
C12 C13 C14 C15 -5(3) . . . . ?
C131 C13 C14 C15 -176.1(16) . . . . ?
C13 C14 C15 C16 3(3) . . . . ?
C12 C11 C16 O2 179.4(10) . . . . ?
C10 C11 C16 O2 0.0(16) . . . . ?
C12 C11 C16 C15 -0.5(17) . . . . ?
C10 C11 C16 C15 -179.9(11) . . . . ?
C14 C15 C16 O2 179.3(13) . . . . ?
C14 C15 C16 C11 -1(2) . . . . ?
O1 Co1 C17 O2 174.1(9) . . . . ?
N1 Co1 C17 O2 -93.0(9) . . . . ?
N2 Co1 C17 O2 -6.9(9) . . . . ?
N1A Co1 C17 O2 85.4(9) . . . . ?
O1A Co1 C17 O2 -175(4) . . . . ?
O1A C1A C2A C3A 119.6(13) . . . . ?
O2A C1A C2A C3A -60.1(16) . . . . ?
O1A C1A C2A N1A -1.9(15) . . . . ?
O2A C1A C2A N1A 178.5(11) . . . . ?
C1A C2A C3A C4A -151.7(12) . . . . ?
N1A C2A C3A C4A -26.3(15) . . . . ?
C2A C3A C4A O3A -77.6(14) . . . . ?
C2A C3A C4A C5A 37.5(16) . . . . ?
O3A C4A C5A N1A 76.2(13) . . . . ?
C3A C4A C5A N1A -34.4(15) . . . . ?
C1A C2A N1A C5A 131.6(11) . . . . ?
C3A C2A N1A C5A 4.4(13) . . . . ?
C1A C2A N1A Co1 -0.5(11) . . . . ?
C3A C2A N1A Co1 -127.7(9) . . . . ?
C4A C5A N1A C2A 19.4(14) . . . . ?
C4A C5A N1A Co1 145.4(9) . . . . ?
O1 Co1 N1A C2A 90.0(7) . . . . ?
N1 Co1 N1A C2A -13(3) . . . . ?
N2 Co1 N1A C2A -88.7(7) . . . . ?
C17 Co1 N1A C2A 176.6(7) . . . . ?
O1A Co1 N1A C2A 1.6(7) . . . . ?
O1 Co1 N1A C5A -35.0(9) . . . . ?
N1 Co1 N1A C5A -138(2) . . . . ?
N2 Co1 N1A C5A 146.4(9) . . . . ?
C17 Co1 N1A C5A 51.7(9) . . . . ?
O1A Co1 N1A C5A -123.3(9) . . . . ?
O2A C1A O1A Co1 -177.1(10) . . . . ?
C2A C1A O1A Co1 3.3(13) . . . . ?
O1 Co1 O1A C1A -92.1(8) . . . . ?
N1 Co1 O1A C1A 174.8(8) . . . . ?
N2 Co1 O1A C1A 88.9(8) . . . . ?
C17 Co1 O1A C1A -103(5) . . . . ?
N1A Co1 O1A C1A -2.8(8) . . . . ?
C2 C1 O1 Co1 -149.1(8) . . . . ?
C6 C1 O1 Co1 30.8(13) . . . . ?
N1 Co1 O1 C1 -32.2(8) . . . . ?
N2 Co1 O1 C1 -80(15) . . . . ?
C17 Co1 O1 C1 59.9(8) . . . . ?
N1A Co1 O1 C1 157.0(8) . . . . ?
O1A Co1 O1 C1 -119.1(8) . . . . ?
C11 C16 O2 C17 88.4(13) . . . . ?
C15 C16 O2 C17 -91.7(13) . . . . ?
Co1 C17 O2 C16 -69.8(11) . . . . ?
C6 C7 N1 C8 -173.0(9) . . . . ?
C71 C7 N1 C8 0.7(15) . . . . ?
C6 C7 N1 Co1 14.9(14) . . . . ?
C71 C7 N1 Co1 -171.4(8) . . . . ?
C9 C8 N1 C7 -168.2(10) . . . . ?
C9 C8 N1 Co1 5.1(11) . . . . ?
O1 Co1 N1 C7 9.6(10) . . . . ?
N2 Co1 N1 C7 -171.6(10) . . . . ?
C17 Co1 N1 C7 -77.3(10) . . . . ?
N1A Co1 N1 C7 113(2) . . . . ?
O1A Co1 N1 C7 97.7(9) . . . . ?
O1 Co1 N1 C8 -162.8(7) . . . . ?
N2 Co1 N1 C8 16.0(7) . . . . ?
C17 Co1 N1 C8 110.3(8) . . . . ?
N1A Co1 N1 C8 -60(3) . . . . ?
O1A Co1 N1 C8 -74.7(7) . . . . ?
C101 C10 N2 C9 -7(2) . . . . ?
C11 C10 N2 C9 172.0(11) . . . . ?
C101 C10 N2 Co1 179.2(11) . . . . ?
C11 C10 N2 Co1 -2.1(19) . . . . ?
C8 C9 N2 C10 -133.0(12) . . . . ?
C8 C9 N2 Co1 42.8(10) . . . . ?
O1 Co1 N2 C10 -171(14) . . . . ?
N1 Co1 N2 C10 141.6(13) . . . . ?
C17 Co1 N2 C10 49.6(13) . . . . ?
N1A Co1 N2 C10 -47.6(13) . . . . ?
O1A Co1 N2 C10 -131.4(13) . . . . ?
O1 Co1 N2 C9 15(16) . . . . ?
N1 Co1 N2 C9 -33.0(7) . . . . ?
C17 Co1 N2 C9 -125.0(8) . . . . ?
N1A Co1 N2 C9 137.8(7) . . . . ?
O1A Co1 N2 C9 54.0(7) . . . . ?
O1' C1' C2' C3' -174.3(12) . . . . ?
C6' C1' C2' C3' 4.4(18) . . . . ?
C1' C2' C3' C4' -5(2) . . . . ?
C2' C3' C4' C5' 2.9(19) . . . . ?
C2' C3' C4' C4* -178.6(14) . . . . ?
C3' C4' C5' C6' 0.4(18) . . . . ?
C4* C4' C5' C6' -178.0(13) . . . . ?
O1' C1' C6' C5' 177.5(10) . . . . ?
C2' C1' C6' C5' -1.1(14) . . . . ?
O1' C1' C6' C7' 3.1(15) . . . . ?
C2' C1' C6' C7' -175.5(10) . . . . ?
C4' C5' C6' C1' -1.3(16) . . . . ?
C4' C5' C6' C7' 173.1(11) . . . . ?
C1' C6' C7' N1' -15.8(15) . . . . ?
C5' C6' C7' N1' 169.9(10) . . . . ?
C1' C6' C7' C7* 164.9(10) . . . . ?
C5' C6' C7' C7* -9.4(15) . . . . ?
N1' C8' C9' N2' -36.4(11) . . . . ?
N2' C10' C11' C16' -43.9(16) . . . . ?
C10* C10' C11' C16' 134.2(12) . . . . ?
N2' C10' C11' C12' 132.3(11) . . . . ?
C10* C10' C11' C12' -49.7(15) . . . . ?
C16' C11' C12' C13' 0.5(17) . . . . ?
C10' C11' C12' C13' -175.7(11) . . . . ?
C11' C12' C13' C14' 2.0(17) . . . . ?
C11' C12' C13' C13* -179.1(11) . . . . ?
C12' C13' C14' C15' -3.7(17) . . . . ?
C13* C13' C14' C15' 177.4(12) . . . . ?
C13' C14' C15' C16' 3.1(18) . . . . ?
C12' C11' C16' O2' 176.5(9) . . . . ?
C10' C11' C16' O2' -7.3(16) . . . . ?
C12' C11' C16' C15' -1.2(16) . . . . ?
C10' C11' C16' C15' 175.0(10) . . . . ?
C14' C15' C16' O2' -178.2(10) . . . . ?
C14' C15' C16' C11' -0.6(17) . . . . ?
O1' Co2 C17' O2' 171.8(7) . . . . ?
N1' Co2 C17' O2' -97.1(7) . . . . ?
N2' Co2 C17' O2' -11.0(7) . . . . ?
N1A' Co2 C17' O2' 82.1(7) . . . . ?
O1A' Co2 C17' O2' 147(5) . . . . ?
O1A' C1A' C2A' N1A' -0.1(16) . . . . ?
O2A' C1A' C2A' N1A' -175.6(11) . . . . ?
O1A' C1A' C2A' C3A' 124.9(14) . . . . ?
O2A' C1A' C2A' C3A' -50.6(17) . . . . ?
N1A' C2A' C3A' C4A' -21.3(16) . . . . ?
C1A' C2A' C3A' C4A' -149.1(12) . . . . ?
C2A' C3A' C4A' O3A' -85.8(15) . . . . ?
C2A' C3A' C4A' C5A' 35.1(18) . . . . ?
O3A' C4A' C5A' N1A' 89.3(15) . . . . ?
C3A' C4A' C5A' N1A' -34.1(16) . . . . ?
C1A' C2A' N1A' C5A' 128.8(11) . . . . ?
C3A' C2A' N1A' C5A' 0.3(14) . . . . ?
C1A' C2A' N1A' Co2 -2.4(12) . . . . ?
C3A' C2A' N1A' Co2 -131.0(10) . . . . ?
C4A' C5A' N1A' C2A' 21.2(14) . . . . ?
C4A' C5A' N1A' Co2 148.3(9) . . . . ?
O1' Co2 N1A' C2A' 91.9(7) . . . . ?
N1' Co2 N1A' C2A' -7(3) . . . . ?
N2' Co2 N1A' C2A' -85.9(7) . . . . ?
C17' Co2 N1A' C2A' 178.7(7) . . . . ?
O1A' Co2 N1A' C2A' 2.8(7) . . . . ?
O1' Co2 N1A' C5A' -33.5(11) . . . . ?
N1' Co2 N1A' C5A' -132(3) . . . . ?
N2' Co2 N1A' C5A' 148.7(10) . . . . ?
C17' Co2 N1A' C5A' 53.3(11) . . . . ?
O1A' Co2 N1A' C5A' -122.6(11) . . . . ?
O2A' C1A' O1A' Co2 177.7(11) . . . . ?
C2A' C1A' O1A' Co2 2.5(14) . . . . ?
O1' Co2 O1A' C1A' -93.1(8) . . . . ?
N1' Co2 O1A' C1A' 175.7(9) . . . . ?
N2' Co2 O1A' C1A' 89.8(9) . . . . ?
C17' Co2 O1A' C1A' -68(6) . . . . ?
N1A' Co2 O1A' C1A' -3.0(8) . . . . ?
C6' C1' O1' Co2 24.6(14) . . . . ?
C2' C1' O1' Co2 -156.8(8) . . . . ?
N1' Co2 O1' C1' -30.6(9) . . . . ?
N2' Co2 O1' C1' -63(7) . . . . ?
C17' Co2 O1' C1' 61.6(9) . . . . ?
N1A' Co2 O1' C1' 157.1(8) . . . . ?
O1A' Co2 O1' C1' -120.3(8) . . . . ?
C11' C16' O2' C17' 95.5(11) . . . . ?
C15' C16' O2' C17' -86.9(12) . . . . ?
Co2 C17' O2' C16' -67.5(8) . . . . ?
C6' C7' N1' C8' -177.7(9) . . . . ?
C7* C7' N1' C8' 1.6(15) . . . . ?
C6' C7' N1' Co2 -0.5(15) . . . . ?
C7* C7' N1' Co2 178.8(8) . . . . ?
C9' C8' N1' C7' -173.5(9) . . . . ?
C9' C8' N1' Co2 8.9(10) . . . . ?
O1' Co2 N1' C7' 19.4(10) . . . . ?
N2' Co2 N1' C7' -162.4(10) . . . . ?
C17' Co2 N1' C7' -67.5(10) . . . . ?
N1A' Co2 N1' C7' 118(3) . . . . ?
O1A' Co2 N1' C7' 108.5(10) . . . . ?
O1' Co2 N1' C8' -163.3(7) . . . . ?
N2' Co2 N1' C8' 14.8(7) . . . . ?
C17' Co2 N1' C8' 109.8(8) . . . . ?
N1A' Co2 N1' C8' -65(3) . . . . ?
O1A' Co2 N1' C8' -74.2(7) . . . . ?
C11' C10' N2' C9' 175.5(10) . . . . ?
C10* C10' N2' C9' -2.3(18) . . . . ?
C11' C10' N2' Co2 -5.8(18) . . . . ?
C10* C10' N2' Co2 176.5(10) . . . . ?
C8' C9' N2' C10' -133.1(10) . . . . ?
C8' C9' N2' Co2 47.7(10) . . . . ?
O1' Co2 N2' C10' 177(6) . . . . ?
N1' Co2 N2' C10' 144.5(12) . . . . ?
C17' Co2 N2' C10' 52.6(12) . . . . ?
N1A' Co2 N2' C10' -43.2(12) . . . . ?
O1A' Co2 N2' C10' -125.7(12) . . . . ?
O1' Co2 N2' C9' -4(7) . . . . ?
N1' Co2 N2' C9' -36.7(7) . . . . ?
C17' Co2 N2' C9' -128.5(8) . . . . ?
N1A' Co2 N2' C9' 135.7(7) . . . . ?
O1A' Co2 N2' C9' 53.2(7) . . . . ?
